data_4028491
loop_
_publ_author_name
'Akio Kamimura'
'Koichiro Miyazaki'
'Yu Yamane'
'Ryuichiro Yo'
'Shingo Ishikawa'
'Hidemitsu Uno'
'Michinori Sumimoto'

_publ_section_title
;
 A Radical Cascade Cyclization To Prepare Dihydrothiophenes Induced by
 Thiyl Radicals as Sulfur Biradical Equivalents
;
_journal_name_full 'Journal of Organic Chemistry'
_journal_page_first 7816
_journal_page_last 7822
_journal_paper_doi 10.1021/jo400975t
_journal_volume 78
_journal_year 2013
_chemical_formula_moiety 'C24 H27 N O4 S2'
_chemical_formula_sum 'C24 H27 N O4 S2'
_chemical_formula_weight 457.60
_space_group_IT_number 19
_symmetry_cell_setting orthorhombic
_symmetry_Int_Tables_number 19
_symmetry_space_group_name_Hall 'P 2ac 2ab'
_symmetry_space_group_name_H-M 'P 21 21 21'
_atom_sites_solution_hydrogens geom
_atom_sites_solution_primary direct
_atom_sites_solution_secondary difmap
_cell_angle_alpha 90.0000
_cell_angle_beta 90.0000
_cell_angle_gamma 90.0000
_cell_formula_units_Z 4
_cell_length_a 8.5849(5)
_cell_length_b 10.9787(8)
_cell_length_c 26.2197(16)
_cell_measurement_reflns_used 14750
_cell_measurement_temperature 296
_cell_measurement_theta_max 27.45
_cell_measurement_theta_min 3.01
_cell_volume 2471.2(3)
_computing_cell_refinement 'RAPID AUTO'
_computing_data_collection 'RAPID AUTO (Rigaku, ????)'
_computing_data_reduction 'RAPID AUTO'
_computing_molecular_graphics 'CrystalStructure 4.0'
_computing_publication_material 'CrystalStructure 4.0 (Rigaku, 2010)'
_computing_structure_refinement 'SHELXL97 (Sheldrick, 2008)'
_computing_structure_solution 'SIR2004 (Burla, et al., 2005)'
_diffrn_ambient_temperature 296
_diffrn_detector_area_resol_mean 10.000
_diffrn_measured_fraction_theta_full 0.995
_diffrn_measured_fraction_theta_max 0.995
_diffrn_measurement_device_type 'Rigaku R-AXIS RAPID'
_diffrn_measurement_method \w
_diffrn_radiation_type 'Mo K\a'
_diffrn_radiation_wavelength 0.71075
_diffrn_reflns_av_R_equivalents 0.0470
_diffrn_reflns_limit_h_max 11
_diffrn_reflns_limit_h_min -11
_diffrn_reflns_limit_k_max 14
_diffrn_reflns_limit_k_min -14
_diffrn_reflns_limit_l_max 33
_diffrn_reflns_limit_l_min -33
_diffrn_reflns_number 23992
_diffrn_reflns_theta_full 27.44
_diffrn_reflns_theta_max 27.45
_diffrn_standards_number 0
_exptl_absorpt_coefficient_mu 0.244
_exptl_absorpt_correction_T_max 0.930
_exptl_absorpt_correction_T_min 0.639
_exptl_absorpt_correction_type multi-scan
_exptl_absorpt_process_details 'ABSCOR (Rigaku, 1995)'
_exptl_crystal_colour colorless
_exptl_crystal_density_diffrn 1.230
_exptl_crystal_description block
_exptl_crystal_F_000 968.00
_exptl_crystal_size_max 0.800
_exptl_crystal_size_mid 0.600
_exptl_crystal_size_min 0.300
_refine_diff_density_max 0.220
_refine_diff_density_min -0.230
_refine_ls_abs_structure_details 'Flack, H. D. (1983), Acta Cryst. A39, 876-881.  2419 Friedel Pairs'
_refine_ls_abs_structure_Flack 0.02(8)
_refine_ls_extinction_coef 0.0111(11)
_refine_ls_extinction_method SHELXL
_refine_ls_goodness_of_fit_ref 1.044
_refine_ls_hydrogen_treatment constr
_refine_ls_number_parameters 282
_refine_ls_number_reflns 5611
_refine_ls_number_restraints 0
_refine_ls_R_factor_gt 0.0386
_refine_ls_shift/su_max 0.001
_refine_ls_structure_factor_coef Fsqd
_refine_ls_weighting_details 'w = 1/[\s^2^(Fo^2^)+(0.0514P)^2^+0.0677P] where P=(Fo^2^+2Fc^2^)/3'
_refine_ls_weighting_scheme calc
_refine_ls_wR_factor_ref 0.1143
_reflns_number_gt 3205
_reflns_number_total 5611
_reflns_threshold_expression F^2^>2.0\s(F^2^)
_cod_data_source_file jo400975t_si_002.cif
_cod_data_source_block KM05027-A
_cod_database_code 4028491

loop_
_symmetry_equiv_pos_site_id
_symmetry_equiv_pos_as_xyz
1 +X,+Y,+Z
2 1/2+X,1/2-Y,-Z
3 -X,1/2+Y,1/2-Z
4 1/2-X,-Y,1/2+Z

loop_
_atom_site_label
_atom_site_type_symbol
_atom_site_fract_x
_atom_site_fract_y
_atom_site_fract_z
_atom_site_U_iso_or_equiv
_atom_site_adp_type
_atom_site_occupancy
_atom_site_symmetry_multiplicity
_atom_site_calc_flag
_atom_site_refinement_flags
S1 S 0.54921(7) 0.63322(7) 0.96766(3) 0.0630(2) Uani 1.0 4 d .
S2 S 0.00229(9) 0.39035(10) 0.84541(3) 0.0901(4) Uani 1.0 4 d .
O1 O 0.6909(2) 0.5786(3) 0.94993(7) 0.0878(8) Uani 1.0 4 d .
O2 O 0.5274(3) 0.76203(19) 0.96318(8) 0.0852(7) Uani 1.0 4 d .
O3 O 0.3586(3) 0.66648(19) 0.83271(7) 0.0713(6) Uani 1.0 4 d .
O4 O 0.3592(3) 0.5102(3) 0.77751(7) 0.0923(8) Uani 1.0 4 d .
N1 N 0.4097(3) 0.5637(2) 0.93819(8) 0.0579(6) Uani 1.0 4 d .
C1 C 0.4758(5) 0.5360(5) 1.13385(13) 0.1000(12) Uani 1.0 4 d .
C2 C 0.5667(6) 0.4656(4) 1.10284(16) 0.1248(16) Uani 1.0 4 d .
C3 C 0.5906(5) 0.4944(4) 1.05242(13) 0.1016(13) Uani 1.0 4 d .
C4 C 0.5237(3) 0.5967(3) 1.03231(10) 0.0573(6) Uani 1.0 4 d .
C5 C 0.4331(4) 0.6679(4) 1.06307(11) 0.0792(9) Uani 1.0 4 d .
C6 C 0.4126(4) 0.6362(5) 1.11350(13) 0.1039(13) Uani 1.0 4 d .
C7 C 0.2513(3) 0.6171(3) 0.93705(9) 0.0608(7) Uani 1.0 4 d .
C8 C 0.1714(3) 0.5378(3) 0.89893(9) 0.0561(7) Uani 1.0 4 d .
C9 C 0.2887(3) 0.4743(3) 0.86566(9) 0.0549(7) Uani 1.0 4 d .
C10 C 0.4380(3) 0.4648(3) 0.90092(9) 0.0559(7) Uani 1.0 4 d .
C11 C 0.4624(3) 0.3420(3) 0.92523(10) 0.0586(7) Uani 1.0 4 d .
C12 C 0.5590(4) 0.2585(3) 0.90230(13) 0.0815(9) Uani 1.0 4 d .
C13 C 0.5771(5) 0.1411(4) 0.92338(18) 0.1072(13) Uani 1.0 4 d .
C14 C 0.5018(5) 0.1111(4) 0.96659(19) 0.1102(13) Uani 1.0 4 d .
C15 C 0.4088(5) 0.1929(5) 0.99003(15) 0.0981(12) Uani 1.0 4 d .
C16 C 0.3884(4) 0.3075(3) 0.96958(12) 0.0759(9) Uani 1.0 4 d .
C17 C 0.2112(4) 0.3568(3) 0.84802(11) 0.0735(9) Uani 1.0 4 d .
C18 C 0.0260(3) 0.5035(3) 0.89190(10) 0.0717(8) Uani 1.0 4 d .
C19 C 0.3368(3) 0.5509(3) 0.81946(10) 0.0641(8) Uani 1.0 4 d .
C20 C 0.4307(5) 0.7572(4) 0.79842(11) 0.0827(10) Uani 1.0 4 d .
C21 C 0.5914(5) 0.7152(5) 0.78506(17) 0.1258(16) Uani 1.0 4 d .
C22 C 0.3313(7) 0.7767(5) 0.75213(16) 0.143(2) Uani 1.0 4 d .
C23 C 0.4408(7) 0.8683(4) 0.83192(13) 0.1189(14) Uani 1.0 4 d .
C24 C 0.4492(8) 0.5005(6) 1.18972(15) 0.178(3) Uani 1.0 4 d .
H2 H 0.6138 0.3963 1.1162 0.1498 Uiso 1.0 4 calc R
H3 H 0.6520 0.4444 1.0320 0.1219 Uiso 1.0 4 calc R
H5 H 0.3855 0.7374 1.0501 0.0950 Uiso 1.0 4 calc R
H6 H 0.3526 0.6865 1.1342 0.1247 Uiso 1.0 4 calc R
H7A H 0.2536 0.7014 0.9260 0.0730 Uiso 1.0 4 calc R
H7B H 0.2015 0.6123 0.9702 0.0730 Uiso 1.0 4 calc R
H10 H 0.5303 0.4852 0.8807 0.0670 Uiso 1.0 4 calc R
H12 H 0.6126 0.2794 0.8728 0.0979 Uiso 1.0 4 calc R
H13 H 0.6411 0.0844 0.9074 0.1287 Uiso 1.0 4 calc R
H14 H 0.5138 0.0336 0.9804 0.1322 Uiso 1.0 4 calc R
H15 H 0.3582 0.1719 1.0201 0.1177 Uiso 1.0 4 calc R
H16 H 0.3234 0.3627 0.9861 0.0911 Uiso 1.0 4 calc R
H17A H 0.2319 0.2913 0.8719 0.0882 Uiso 1.0 4 calc R
H17B H 0.2495 0.3332 0.8146 0.0882 Uiso 1.0 4 calc R
H18 H -0.0570 0.5364 0.9101 0.0861 Uiso 1.0 4 calc R
H21A H 0.5859 0.6365 0.7692 0.1510 Uiso 1.0 4 calc R
H21B H 0.6532 0.7100 0.8155 0.1510 Uiso 1.0 4 calc R
H21C H 0.6382 0.7722 0.7619 0.1510 Uiso 1.0 4 calc R
H22A H 0.2304 0.8055 0.7624 0.1712 Uiso 1.0 4 calc R
H22B H 0.3201 0.7012 0.7340 0.1712 Uiso 1.0 4 calc R
H22C H 0.3795 0.8359 0.7303 0.1712 Uiso 1.0 4 calc R
H23A H 0.5048 0.8507 0.8610 0.1427 Uiso 1.0 4 calc R
H23B H 0.3383 0.8908 0.8431 0.1427 Uiso 1.0 4 calc R
H23C H 0.4859 0.9344 0.8130 0.1427 Uiso 1.0 4 calc R
H24A H 0.3395 0.4917 1.1959 0.2132 Uiso 1.0 4 calc R
H24B H 0.4905 0.5628 1.2115 0.2132 Uiso 1.0 4 calc R
H24C H 0.5008 0.4247 1.1967 0.2132 Uiso 1.0 4 calc R

loop_
_atom_site_aniso_label
_atom_site_aniso_U_11
_atom_site_aniso_U_22
_atom_site_aniso_U_33
_atom_site_aniso_U_12
_atom_site_aniso_U_13
_atom_site_aniso_U_23
S1 0.0570(4) 0.0635(5) 0.0686(4) -0.0120(4) 0.0031(3) -0.0078(4)
S2 0.0739(5) 0.1011(8) 0.0954(6) -0.0223(5) -0.0172(4) -0.0083(5)
O1 0.0465(10) 0.121(2) 0.0963(15) -0.0119(11) 0.0161(10) -0.0299(14)
O2 0.1124(16) 0.0542(14) 0.0890(14) -0.0217(12) -0.0144(13) 0.0025(11)
O3 0.0961(14) 0.0569(15) 0.0610(11) -0.0174(10) 0.0162(10) -0.0023(10)
O4 0.1349(19) 0.0870(19) 0.0549(12) -0.0151(15) 0.0186(12) -0.0127(11)
N1 0.0476(11) 0.0572(16) 0.0689(13) -0.0015(9) 0.0036(9) -0.0191(12)
C1 0.117(3) 0.106(4) 0.076(3) -0.024(3) -0.002(3) 0.007(3)
C2 0.191(5) 0.085(4) 0.099(3) 0.034(4) -0.030(3) 0.020(3)
C3 0.131(3) 0.084(3) 0.090(3) 0.053(3) -0.007(2) -0.008(2)
C4 0.0505(13) 0.0524(17) 0.0691(15) -0.0017(11) -0.0033(12) -0.0100(13)
C5 0.0761(18) 0.084(3) 0.0772(19) 0.0235(17) 0.0032(16) -0.0083(17)
C6 0.089(3) 0.143(5) 0.080(3) 0.019(3) 0.0201(18) -0.008(3)
C7 0.0545(13) 0.065(2) 0.0626(15) 0.0049(13) 0.0098(11) -0.0124(15)
C8 0.0527(13) 0.0597(19) 0.0558(14) -0.0034(12) 0.0040(11) -0.0017(13)
C9 0.0586(14) 0.0514(18) 0.0548(14) -0.0044(12) 0.0086(11) -0.0067(13)
C10 0.0501(12) 0.0578(18) 0.0596(14) -0.0049(12) 0.0131(11) -0.0075(13)
C11 0.0552(13) 0.0547(18) 0.0659(15) -0.0001(13) -0.0004(12) -0.0056(13)
C12 0.0805(19) 0.071(3) 0.093(3) 0.0165(18) -0.0001(18) -0.0118(18)
C13 0.103(3) 0.078(3) 0.141(4) 0.035(3) -0.025(3) -0.022(3)
C14 0.115(3) 0.080(3) 0.136(4) -0.004(3) -0.046(3) 0.016(3)
C15 0.103(3) 0.090(4) 0.101(3) -0.016(3) -0.016(2) 0.028(3)
C16 0.0777(18) 0.067(3) 0.0829(19) -0.0064(15) 0.0009(16) 0.0057(18)
C17 0.0807(19) 0.061(3) 0.0792(19) -0.0168(16) -0.0001(15) -0.0113(16)
C18 0.0549(15) 0.085(3) 0.0756(18) -0.0056(14) 0.0039(13) 0.0008(16)
C19 0.0665(16) 0.071(3) 0.0548(16) -0.0058(15) 0.0075(12) -0.0030(15)
C20 0.106(3) 0.077(3) 0.0650(18) -0.0199(19) 0.0071(17) 0.0165(17)
C21 0.119(4) 0.126(4) 0.132(4) -0.040(3) 0.036(3) 0.016(3)
C22 0.207(6) 0.115(4) 0.106(3) -0.037(4) -0.057(4) 0.033(3)
C23 0.190(4) 0.069(3) 0.098(3) -0.041(3) 0.008(3) 0.009(3)
C24 0.233(6) 0.209(7) 0.091(3) -0.061(6) 0.018(4) 0.031(4)

loop_
_atom_type_symbol
_atom_type_description
_atom_type_scat_dispersion_real
_atom_type_scat_dispersion_imag
_atom_type_scat_source
C C 0.0033 0.0016
;
International Tables for Crystallography
(1992, Vol. C, Tables 4.2.6.8 and 6.1.1.4)
;
H H 0.0000 0.0000
;
International Tables for Crystallography
(1992, Vol. C, Table 6.1.1.4)
;
O O 0.0106 0.0060
;
International Tables for Crystallography
(1992, Vol. C, Tables 4.2.6.8 and 6.1.1.4)
;
N N 0.0061 0.0033
;
International Tables for Crystallography
(1992, Vol. C, Tables 4.2.6.8 and 6.1.1.4)
;
S S 0.1246 0.1234
;
International Tables for Crystallography
(1992, Vol. C, Tables 4.2.6.8 and 6.1.1.4)
;

loop_
_geom_angle_atom_site_label_1
_geom_angle_atom_site_label_2
_geom_angle_atom_site_label_3
_geom_angle
_geom_angle_publ_flag
O1 S1 O2 119.84(14) yes
O1 S1 N1 106.05(12) yes
O1 S1 C4 108.87(12) yes
O2 S1 N1 109.26(13) yes
O2 S1 C4 106.78(13) yes
N1 S1 C4 105.14(12) yes
C17 S2 C18 90.15(14) yes
C19 O3 C20 122.9(3) yes
S1 N1 C7 120.21(19) yes
S1 N1 C10 122.67(16) yes
C7 N1 C10 115.3(2) yes
C2 C1 C6 117.3(4) yes
C2 C1 C24 120.6(5) yes
C6 C1 C24 122.0(5) yes
C1 C2 C3 121.8(4) yes
C2 C3 C4 119.8(4) yes
S1 C4 C3 120.5(3) yes
S1 C4 C5 120.7(3) yes
C3 C4 C5 118.8(3) yes
C4 C5 C6 119.6(4) yes
C1 C6 C5 122.6(4) yes
N1 C7 C8 101.8(3) yes
C7 C8 C9 110.5(2) yes
C7 C8 C18 134.2(3) yes
C9 C8 C18 114.9(3) yes
C8 C9 C10 103.54(19) yes
C8 C9 C17 106.0(2) yes
C8 C9 C19 112.6(3) yes
C10 C9 C17 118.4(3) yes
C10 C9 C19 106.3(2) yes
C17 C9 C19 110.0(3) yes
N1 C10 C9 101.78(19) yes
N1 C10 C11 113.6(2) yes
C9 C10 C11 114.8(3) yes
C10 C11 C12 119.7(3) yes
C10 C11 C16 122.6(3) yes
C12 C11 C16 117.6(3) yes
C11 C12 C13 120.3(4) yes
C12 C13 C14 120.0(4) yes
C13 C14 C15 120.3(5) yes
C14 C15 C16 120.3(4) yes
C11 C16 C15 121.4(3) yes
S2 C17 C9 105.6(2) yes
S2 C18 C8 114.2(2) yes
O3 C19 O4 124.9(3) yes
O3 C19 C9 110.8(3) yes
O4 C19 C9 124.2(3) yes
O3 C20 C21 108.7(3) yes
O3 C20 C22 110.5(4) yes
O3 C20 C23 102.4(3) yes
C21 C20 C22 112.3(4) yes
C21 C20 C23 109.5(4) yes
C22 C20 C23 112.9(4) yes

loop_
_geom_bond_atom_site_label_1
_geom_bond_atom_site_label_2
_geom_bond_distance
_geom_bond_publ_flag
S1 O1 1.434(2) yes
S1 O2 1.431(3) yes
S1 N1 1.617(3) yes
S1 C4 1.756(3) yes
S2 C17 1.832(3) yes
S2 C18 1.752(4) yes
O3 C19 1.329(4) yes
O3 C20 1.478(4) yes
O4 C19 1.203(4) yes
N1 C7 1.481(3) yes
N1 C10 1.481(4) yes
C1 C2 1.367(7) yes
C1 C6 1.338(7) yes
C1 C24 1.533(6) yes
C2 C3 1.374(6) yes
C3 C4 1.367(5) yes
C4 C5 1.367(4) yes
C5 C6 1.379(5) yes
C7 C8 1.493(4) yes
C8 C9 1.504(4) yes
C8 C18 1.316(4) yes
C9 C10 1.583(4) yes
C9 C17 1.523(4) yes
C9 C19 1.531(4) yes
C10 C11 1.505(4) yes
C11 C12 1.375(5) yes
C11 C16 1.378(4) yes
C12 C13 1.411(6) yes
C13 C14 1.345(7) yes
C14 C15 1.350(7) yes
C15 C16 1.379(6) yes
C20 C21 1.496(6) yes
C20 C22 1.499(6) yes
C20 C23 1.506(5) yes
